data_2006587
loop_
_publ_author_name
'George, Clifford'
'Purdy, Andrew P.'

_publ_section_title
;
 Tetrakis(ethylenediamine)yttrium(III) Hydrosulfide Iodide
;
_journal_issue 10
_journal_name_full 'Acta Crystallographica Section C'
_journal_page_first 1381
_journal_page_last 1383
_journal_paper_doi 10.1107/S010827019700749X
_journal_volume 53
_journal_year 1997
_chemical_formula_analytical Y(H2NCH2CH2NH2)4(SH)2.72(I)0.28
_chemical_formula_iupac '[Y(C2 H8 N2)4] (SH)2.72 I0.28'
_chemical_formula_sum 'C8 H34.72 I0.28 N8 S2.72 Y'
_chemical_formula_weight 451.99
_chemical_name_common
;
tetrakis(ethylenediamine)yttrium (2.75)hydrosulfide 0.25Iodine
;
_chemical_name_systematic
;
tetrakis(ethylenediamine)yttrium (2.75)hydrosulfide 0.25Iodine
;
_space_group_IT_number 15
_symmetry_cell_setting monoclinic
_symmetry_space_group_name_Hall '-C 2yc'
_symmetry_space_group_name_H-M 'C 1 2/c 1'
_audit_creation_method SHELXTL
_cell_angle_alpha 90.00
_cell_angle_beta 107.80(3)
_cell_angle_gamma 90.00
_cell_formula_units_Z 4
_cell_length_a 9.029(2)
_cell_length_b 15.416(3)
_cell_length_c 14.695(3)
_cell_measurement_reflns_used 40
_cell_measurement_temperature 293(2)
_cell_measurement_theta_max 12.25
_cell_measurement_theta_min 3.00
_cell_volume 1947.5(8)
_computing_cell_refinement XSCANS
_computing_data_collection 'XSCANS (Siemens, 1994)'
_computing_data_reduction XSCANS
_computing_molecular_graphics SHELXTL-Plus
_computing_publication_material SHELXTL-Plus
_computing_structure_refinement SHELXTL-Plus
_computing_structure_solution 'SHELXS86 (Sheldrick, 1990)'
_diffrn_ambient_temperature 293(2)
_diffrn_measurement_device 'Siemens P4'
_diffrn_measurement_method \q/2\q
_diffrn_radiation_monochromator graphite
_diffrn_radiation_source 'sealed tube'
_diffrn_radiation_type MoK\a
_diffrn_radiation_wavelength 0.71073
_diffrn_reflns_av_R_equivalents 0.024
_diffrn_reflns_av_sigmaI/netI 0.0598
_diffrn_reflns_limit_h_max 10
_diffrn_reflns_limit_h_min -1
_diffrn_reflns_limit_k_max 18
_diffrn_reflns_limit_k_min -1
_diffrn_reflns_limit_l_max 17
_diffrn_reflns_limit_l_min -17
_diffrn_reflns_number 2288
_diffrn_reflns_theta_max 25
_diffrn_reflns_theta_min 2.64
_diffrn_standards_decay_% 4.1
_diffrn_standards_interval_count 97
_diffrn_standards_number 3
_exptl_absorpt_coefficient_mu 3.690
_exptl_absorpt_correction_T_max 0.38
_exptl_absorpt_correction_T_min 0.30
_exptl_absorpt_correction_type 'empirical \y scans (SHELXTL-Plus; Sheldrick, 1994)'
_exptl_crystal_colour 'clear colorless'
_exptl_crystal_density_diffrn 1.542
_exptl_crystal_density_method 'not measured'
_exptl_crystal_description irregular
_exptl_crystal_F_000 940
_exptl_crystal_size_max 0.38
_exptl_crystal_size_mid 0.32
_exptl_crystal_size_min 0.26
_refine_diff_density_max 0.735
_refine_diff_density_min -0.573
_refine_ls_extinction_method none
_refine_ls_goodness_of_fit_all 1.055
_refine_ls_goodness_of_fit_obs 1.094
_refine_ls_hydrogen_treatment 'H atoms riding'
_refine_ls_matrix_type full
_refine_ls_number_parameters 99
_refine_ls_number_reflns 1701
_refine_ls_number_restraints 2
_refine_ls_restrained_S_all 1.054
_refine_ls_restrained_S_obs 1.094
_refine_ls_R_factor_all 0.068
_refine_ls_R_factor_obs .044
_refine_ls_shift/esd_max 0.090
_refine_ls_shift/esd_mean 0.005
_refine_ls_structure_factor_coef Fsqd
_refine_ls_weighting_details 'w = 1/[\s^2^(Fo^2^)+(0.0419P)^2^+6.0039P] where P=(Fo^2^+2Fc^2^)/3'
_refine_ls_weighting_scheme calc
_refine_ls_wR_factor_all 0.105
_refine_ls_wR_factor_obs .095
_reflns_number_observed 1327
_reflns_number_total 1701
_reflns_observed_criterion >2sigma(I)
_cod_data_source_file fr1053.cif
_cod_data_source_block pur47mo
_cod_depositor_comments
;
The following automatic conversions were performed:
'_symmetry_cell_setting' value 'Monoclinic' changed to 'monoclinic'
according to '/home/saulius/struct/CIF-dictionaries/cif_core.dic'
dictionary named 'cif_core.dic' version 2.4.1 from
2010-06-29.

'_geom_bond_publ_flag' value 'Y' changed to 'y' according to
'/home/saulius/struct/CIF-dictionaries/cif_core.dic' dictionary named
'cif_core.dic' version 2.4.1 from 2010-06-29 (4 times).

Automatic conversion script
Id: cif_fix_enum 1527 2010-12-29 10:47:43Z saulius 

The following automatic conversions were performed:

'_symmetry_cell_setting' value 'Monoclinic' changed to 'monoclinic'
according to /home/saulius/struct/CIF-dictionaries/cif_core.dic
dictionary named 'cif_core.dic' version 2.4.1 from
2010-06-29.

'_geom_bond_publ_flag' value 'Y' changed to 'y'
according to /home/saulius/struct/CIF-dictionaries/cif_core.dic
dictionary named 'cif_core.dic' version 2.4.1 from 2010-06-29 (4
times).

'_geom_angle_publ_flag' value 'Y' changed to 'y' according
to /home/saulius/struct/CIF-dictionaries/cif_core.dic dictionary
named 'cif_core.dic' version 2.4.1 from 2010-06-29 (7 times).

Automatic conversion script
Id: cif_fix_values 1715 2011-07-08 13:25:40Z adriana 

The following automatic conversions were performed:

'_refine_ls_weighting_scheme' value 'calc w =
1/[\s^2^(Fo^2^)+(0.0419P)^2^+6.0039P] where P=(Fo^2^+2Fc^2^)/3' was
changed to 'calc'. New tag '_refine_ls_weighting_details' was
created. The value of the new tag was set to 'w =
1/[\s^2^(Fo^2^)+(0.0419P)^2^+6.0039P] where P=(Fo^2^+2Fc^2^)/3'.

Automatic conversion script
Id: cif_fix_values 3143 2015-03-26 13:38:13Z robertas 
;
_cod_original_cell_volume 1947.5(7)
_cod_original_sg_symbol_H-M 'C 2/c'
_cod_database_code 2006587

loop_
_symmetry_equiv_pos_as_xyz
'x, y, z'
'-x, y, -z+1/2'
'x+1/2, y+1/2, z'
'-x+1/2, y+1/2, -z+1/2'
'-x, -y, -z'
'x, -y, z-1/2'
'-x+1/2, -y+1/2, -z'
'x+1/2, -y+1/2, z-1/2'

loop_
_atom_site_aniso_label
_atom_site_aniso_U_11
_atom_site_aniso_U_22
_atom_site_aniso_U_33
_atom_site_aniso_U_12
_atom_site_aniso_U_13
_atom_site_aniso_U_23
Y1 .0282(4) .0159(3) .0170(3) .000 .0066(3) .000
N1 .048(3) .023(2) .027(2) -.010(2) .012(2) .000(2)
C1 .033(3) .043(3) .041(3) -.006(3) .001(3) .000(3)
C2 .040(3) .040(3) .033(3) .006(3) .000(3) .011(3)
N2 .037(2) .023(2) .030(2) .001(2) .008(2) .005(2)
N1' .052(3) .026(2) .031(2) -.005(2) .019(2) -.001(2)
C1' .051(3) .032(3) .032(3) -.013(3) .017(3) .002(2)
C2' .045(3) .052(3) .043(3) .002(3) .025(3) .008(3)
N2' .054(3) .025(2) .034(2) .006(2) .022(2) .004(2)
S1 .0404(8) .0319(7) .0787(10) .000 .0208(7) .000
I1 .0404(8) .0319(7) .0787(10) .000 .0208(7) .000
S2 .0462(8) .0327(8) .0323(7) -.0107(7) .0122(6) .0027(6)

loop_
_atom_site_label
_atom_site_fract_x
_atom_site_fract_y
_atom_site_fract_z
_atom_site_U_iso_or_equiv
_atom_site_thermal_displace_type
_atom_site_calc_flag
_atom_site_refinement_flags
_atom_site_occupancy
_atom_site_disorder_group
_atom_site_type_symbol
Y1 .5000 .63441(4) 0.25 .0205(2) Uani d S 1 . Y
N1 .7025(5) .6724(3) 0.4022(3) .0325(10) Uani d . 1 . N
H1C .7427(5) .7246(3) 0.3959(3) .039 Uiso calc R 1 . H
H1D .6577(5) .6765(3) 0.4490(3) .039 Uiso calc R 1 . H
C1 .8290(6) .6084(4) 0.4302(4) .0415(15) Uani d . 1 . C
H1A .8953(6) .6203(4) 0.4946(4) .050 Uiso calc R 1 . H
H1B .8919(6) .6118(4) 0.3874(4) .050 Uiso calc R 1 . H
C2 .7592(7) .5185(4) 0.4258(4) .0400(14) Uani d . 1 . C
H2A .8412(7) .4753(4) 0.4404(4) .048 Uiso calc R 1 . H
H2B .7039(7) .5136(4) 0.4727(4) .048 Uiso calc R 1 . H
N2 .6513(5) .5031(3) 0.3293(3) .0305(10) Uani d . 1 . N
H2C .5835(5) .4615(3) 0.3331(3) .037 Uiso calc R 1 . H
H2D .7061(5) .4828(3) 0.2920(3) .037 Uiso calc R 1 . H
N1' .6267(5) .7649(3) 0.2023(3) .0350(11) Uani d . 1 . N
H1'C .5570(5) .8084(3) 0.1883(3) .080 Uiso calc R 1 . H
H1'D .7061(5) .7817(3) 0.2530(3) .080 Uiso calc R 1 . H
C1' .6862(7) .7528(3) 0.1212(4) .0373(13) Uani d . 1 . C
H1'A .7618(7) .7975(3) 0.1214(4) .045 Uiso calc R 1 . H
H1'B .6016(7) .7571(3) 0.0618(4) .045 Uiso calc R 1 . H
C2' .7609(7) .6652(4) 0.1284(4) .0440(15) Uani d . 1 . C
H2'A .7932(7) .6546(4) 0.0722(4) .053 Uiso calc R 1 . H
H2'B .8526(7) .6632(4) 0.1841(4) .053 Uiso calc R 1 . H
N2' .6495(5) .5975(3) 0.1363(3) .0356(11) Uani d . 1 . N
H2'C .7019(5) .5477(3) 0.1556(3) .043 Uiso calc R 1 . H
H2'D .5815(5) .5881(3) 0.0780(3) .043 Uiso calc R 1 . H
S1 1 .47525(8) 0.25 .0497(5) Uani d SPD .722(3) . S
I1 1 .47525(8) 0.25 .0497(5) Uani d SP .278(3) . I
H1S 1.106(2) .473(12) 0.2420(38) .080 Uiso d PD .3610(14) . H
S2 .4160(2) .35534(9) 0.39556(9) .0370(4) Uani d D 1 . S
H2S .511(2) .376(4) 0.3815(33) .080 Uiso d D 1 . H

loop_
_atom_type_symbol
_atom_type_description
_atom_type_scat_dispersion_real
_atom_type_scat_dispersion_imag
_atom_type_scat_source
C C 0.0181 0.0091 'International Tables Vol C Tables 4.2.6.8 and 6.1.1.4'
H H 0.0000 0.0000 'International Tables Vol C Tables 4.2.6.8 and 6.1.1.4'
N N 0.0311 0.0180 'International Tables Vol C Tables 4.2.6.8 and 6.1.1.4'
O O 0.0492 0.0322 'International Tables Vol C Tables 4.2.6.8 and 6.1.1.4'
Cl Cl 0.3639 0.7018 'International Tables Vol C Tables 4.2.6.8 and 6.1.1.4'

loop_
_geom_angle_atom_site_label_1
_geom_angle_atom_site_label_2
_geom_angle_atom_site_label_3
_geom_angle_site_symmetry_1
_geom_angle_site_symmetry_3
_geom_angle
_geom_angle_publ_flag
N1 Y1 N1 . 2_655 152.8(2) y
N1 Y1 N2' . . 104.76(15) ?
N1 Y1 N2' 2_655 . 81.48(14) ?
N1 Y1 N2' . 2_655 81.48(14) ?
N1 Y1 N2' 2_655 2_655 104.76(15) ?
N2' Y1 N2' . 2_655 153.8(2) ?
N1 Y1 N1' . . 77.93(14) y
N1 Y1 N1' 2_655 . 80.40(14) y
N2' Y1 N1' . . 67.28(14) ?
N2' Y1 N1' 2_655 . 138.45(13) ?
N1 Y1 N1' . 2_655 80.40(14) ?
N1 Y1 N1' 2_655 2_655 77.93(14) ?
N2' Y1 N1' . 2_655 138.45(13) ?
N2' Y1 N1' 2_655 2_655 67.28(14) ?
N1' Y1 N1' . 2_655 73.9(2) ?
N1 Y1 N2 . 2_655 138.63(13) y
N1 Y1 N2 2_655 2_655 68.13(13) y
N2' Y1 N2 . 2_655 80.55(14) ?
N2' Y1 N2 2_655 2_655 78.47(14) ?
N1' Y1 N2 . 2_655 137.85(13) ?
N1' Y1 N2 2_655 2_655 122.85(14) ?
N1 Y1 N2 . . 68.13(13) ?
N1 Y1 N2 2_655 . 138.63(13) ?
N2' Y1 N2 . . 78.47(14) ?
N2' Y1 N2 2_655 . 80.55(14) ?
N1' Y1 N2 . . 122.85(14) ?
N1' Y1 N2 2_655 . 137.85(13) y
N2 Y1 N2 2_655 . 73.1(2) y
C1 N1 Y1 . . 112.8(3) ?
N1 C1 C2 . . 108.9(4) ?
N2 C2 C1 . . 109.4(4) ?
C2 N2 Y1 . . 114.9(3) ?
C1' N1' Y1 . . 115.9(3) ?
N1' C1' C2' . . 109.1(4) ?
N2' C2' C1' . . 109.8(4) ?
C2' N2' Y1 . . 114.1(3) ?

loop_
_geom_bond_atom_site_label_1
_geom_bond_atom_site_label_2
_geom_bond_site_symmetry_2
_geom_bond_distance
_geom_bond_publ_flag
Y1 N1 . 2.488(4) y
Y1 N1 2_655 2.488(4) n
Y1 N2' . 2.513(4) y
Y1 N2' 2_655 2.513(4) n
Y1 N1' . 2.517(4) y
Y1 N1' 2_655 2.517(4) n
Y1 N2 2_655 2.520(4) n
Y1 N2 . 2.520(4) y
N1 C1 . 1.470(7) ?
C1 C2 . 1.515(8) ?
C2 N2 . 1.473(6) ?
N1' C1' . 1.462(6) ?
C1' C2' . 1.499(8) ?
C2' N2' . 1.479(7) ?
